data_2000556
loop_
_publ_author_name
'Lin, T.-Y.'
'Mao, Y.-L.'
'Chuo, C.-M.'

_publ_section_title
;
 Structure of 10-acetyloxy-10-methyl-9(10<i>H</i>)-anthracenone
;
_journal_issue 10
_journal_name_full 'Acta Crystallographica Section C'
_journal_page_first 1870
_journal_page_last 1872
_journal_paper_doi 10.1107/S010827019200204X
_journal_volume 48
_journal_year 1992
_chemical_formula_moiety 'C17 H14 O3'
_chemical_formula_sum 'C17 H14 O3'
_chemical_formula_weight 266.30
_space_group_crystal_system monoclinic
_space_group_IT_number 14
_space_group_name_Hall '-P 2ybc'
_space_group_name_H-M_alt 'P 1 21/c 1'
_cell_angle_alpha 90
_cell_angle_beta 107.094(16)
_cell_angle_gamma 90
_cell_formula_units_Z 8
_cell_length_a 7.9122(13)
_cell_length_b 27.749(8)
_cell_length_c 13.402(3)
_cell_volume 2812.5(12)
_diffrn_radiation_type Mo
_diffrn_radiation_wavelength 0.70930
_exptl_absorpt_coefficient_mu 0.08
_exptl_crystal_density_diffrn 1.258
_exptl_crystal_F_000 1119.87
_cod_data_source_file cr0385.cif
_cod_data_source_block cr0385a
_cod_depositor_comments
;
 Updating space group information and adding the symmetry operation list.

 Antanas Vaitkus,
 2018-06-15
;
_cod_original_sg_symbol_H-M 'P 21/c'
_cod_database_code 2000556

loop_
_space_group_symop_id
_space_group_symop_operation_xyz
1 x,y,z
2 -x,y+1/2,-z+1/2
3 -x,-y,-z
4 x,-y+1/2,z+1/2

loop_
_atom_site_label
_atom_site_fract_x
_atom_site_fract_y
_atom_site_fract_z
C1A .4811(6) .84580(19) .0696(3)
C2A .4578(7) .7983(2) .0370(4)
C3A .5940(9) .7719(2) .0213(4)
C4A .7580(8) .7919(2) .0374(4)
C5A .7875(7) .8388(2) .0731(4)
C6A .6485(7) .8659(2) .0892(4)
C7A .6839(7) .9162(2) .1250(4)
C8A .5315(7) .9471(2) .1211(4)
C9A .5553(7) .9967(2) .1339(4)
C10A .4147(9) 1.0265(2) .1260(5)
C11A .2474(8) 1.0076(2) .1042(5)
C12A .2212(7) .9584(2) .0933(4)
C13A .3627(7) .92743(19) .0995(4)
C14A .3329(6) .87417(19) .0904(4)
C15A .2965(7) .8553(2) .1895(4)
C16A .1532(7) .87554(18) -.0902(4)
C17A -.0262(7) .86408(18) -.1592(4)
O1A .8355(5) .93178(14) .1546(3)
O2A .1669(4) .86324(11) .0098(3)
O3A .2710(5) .89314(13) -.1168(3)
C1B .0076(7) .90651(17) .5592(4)
C2B .0715(7) .94243(19) .6330(4)
C3B -.03989(9) .9676(2) .6748(4)
C4B -.2184(8) .9588(2) .6435(5)
C5B -.2846(7) .9229(2) .5720(4)
C6B -.1733(7) .89668(17) .5288(4)
C7B -.2474(7) .85832(19) .4534(4)
C8B -.1266(7) .83020(17) .4102(4)
C9B -.1982(7) .7939(2) .3399(4)
C10B -.0887(9) .7654(2) .3018(4)
C11B .0926(9) .7726(2) .3343(4)
C12B .1631(7) .8095(2) .4041(4)
C13B .0532(7) .83867(17) .4423(4)
C14B .1310(6) .88164(18) .5083(4)
C15B .1918(7) .91814(19) .4412(4)
C16B .2876(8) .8344(2) .6569(4)
C17B .4685(8) .8252(2) .7315(4)
O1B -.4065(5) .84872(14) .4292(3)
O2B .2961(4) .86881(12) .5878(3)
O3B .1559(5) .81387(13) .6584(3)
H2A .342 .783 .025
H3A .572 .738 -.005
H4A .857 .773 .027
H5A .905 .852 .085
H9A .672 1.011 .147
H10A .433 1.062 .134
H11A .145 1.029 .099
H12A .103 .945 .083
H15AA .191 .867 .199
H15AB .393 .862 .252
H15AC .287 .820 .179
H17AA -.022 .857 -.229
H17AB -.106 .890 -.163
H17AC -.064 .836 -.129
H2B .196 .950 .656
H3B .009 .993 .727
H4B -.297 .978 .672
H5B -.410 .916 .552
H9B -.327 .787 .317
H10B -.136 .740 .251
H11B .171 .753 .309
H12B .289 .814 .427
H15BA .275 .904 .411
H15BB .250 .945 .484
H15BC .087 .928 .390
H17BA .514 .795 .726
H17BB .474 .831 .803
H17BC .542 .850 .711

loop_
_geom_bond_atom_site_label_1
_geom_bond_atom_site_label_2
_geom_bond_distance
C1A C2A 1.385(8)
C1A C6A 1.390(7)
C1A C14A 1.505(7)
C2A C3A 1.370(9)
C3A C4A 1.369(9)
C4A C5A 1.381(9)
C5A C6A 1.401(8)
C6A C7A 1.476(8)
C7A C8A 1.467(8)
C7A O1A 1.225(6)
C8A C9A 1.395(9)
C8A C13A 1.392(7)
C9A C10A 1.365(10)
C10A C11A 1.374(9)
C11A C12A 1.381(9)
C12A C13A 1.395(8)
C13A C14A 1.496(7)
C14A C15A 1.532(7)
C14A O2A 1.466(5)
C16A C17A 1.483(7)
C16A O2A 1.357(6)
C16A O3A 1.196(7)
C1B C2B 1.390(7)
C1B C6B 1.395(7)
C1B C14B 1.512(7)
C2B C3B 1.367(9)
C3B C4B 1.373(9)
C4B C5B 1.373(9)
C5B C6B 1.393(8)
C6B C7B 1.466(7)
C7B C8B 1.478(8)
C7B O1B 1.233(7)
C8B C9B 1.382(8)
C8B C13B 1.380(7)
C9B C10B 1.377(9)
C10B C11B 1.385(10)
C11B C12B 1.388(9)
C12B C13B 1.391(8)
C13B C14B 1.505(7)
C14B C15B 1.523(7)
C14B O2B 1.466(5)
C16B C17B 1.508(8)
C16B O2B 1.346(7)
C16B O3B 1.193(8)
